data_1559359
loop_
_publ_author_name
'Mamada, Masashi'
'Nakamura, Ryota'
'Adachi, Chihaya'

_publ_section_title
;
 Synthesis, crystal structure and charge transport characteristics of
 stable <i>peri</i>-tetracene analogues.
;
_journal_issue 2
_journal_name_full 'Chemical science'
_journal_page_first 552
_journal_page_last 558
_journal_paper_doi 10.1039/d0sc04699j
_journal_volume 12
_journal_year 2020
_chemical_formula_moiety 'C H2 Cl2, C64 H56 Si2'
_chemical_formula_sum 'C65 H58 Cl2 Si2'
_chemical_formula_weight 966.19
_space_group_crystal_system triclinic
_space_group_IT_number 2
_space_group_name_Hall '-P 1'
_space_group_name_H-M_alt 'P -1'
_atom_sites_solution_hydrogens geom
_atom_sites_solution_primary dual
_audit_creation_date 2020-07-14
_audit_creation_method
;
Olex2 1.3
(compiled 2020.06.28 svn.raecde09e for OlexSys, GUI svn.r6132)
;
_audit_update_record
;
2020-08-25 deposited with the CCDC.	2020-10-14 downloaded from the CCDC.
;
_cell_angle_alpha 92.613(2)
_cell_angle_beta 102.408(2)
_cell_angle_gamma 104.007(2)
_cell_formula_units_Z 2
_cell_length_a 11.6467(3)
_cell_length_b 13.8960(4)
_cell_length_c 16.8565(4)
_cell_measurement_reflns_used 22077
_cell_measurement_temperature 100
_cell_measurement_theta_max 31.1020
_cell_measurement_theta_min 2.4200
_cell_volume 2571.41(12)
_computing_cell_refinement 'CrysAlisPro 1.171.40.67a (Rigaku OD, 2019)'
_computing_data_collection 'CrysAlisPro 1.171.40.67a (Rigaku OD, 2019)'
_computing_data_reduction 'CrysAlisPro 1.171.40.67a (Rigaku OD, 2019)'
_computing_molecular_graphics 'Olex2 1.3 (Dolomanov et al., 2009)'
_computing_publication_material 'Olex2 1.3 (Dolomanov et al., 2009)'
_computing_structure_refinement 'SHELXL 2018/3 (Sheldrick, 2015)'
_computing_structure_solution 'SHELXT  (Sheldrick, 2015)'
_diffrn_ambient_temperature 100
_diffrn_detector 'Rigaku HyPix-6000 area detector'
_diffrn_detector_area_resol_mean 10.0
_diffrn_detector_type 'HPC area detector'
_diffrn_measured_fraction_theta_full 0.999
_diffrn_measured_fraction_theta_max 0.999
_diffrn_measurement_details
;
List of Runs (angles in degrees, time in seconds):

  # Type    Start    End  Width  t~exp~   \w     \q     \k     \f   Frames
#--------------------------------------------------------------------------
  1  \w    -23.00   3.00   0.50    1.00    --    5.00  45.00  90.00   52
  2  \w     15.00  40.00   0.50    1.00    --    5.00  45.00 150.00   50
  3  \w    -44.00  -9.00   0.50    1.00    --    5.00  45.00 150.00   70
  4  \w    -99.00  79.00   0.50    1.00    --  -10.30  45.00  60.00  356
  5  \w    -66.00  61.00   0.50    1.00    --  -10.30  45.00   0.00  254
  6  \w    -99.00  79.00   0.50    1.00    --  -10.30  45.00 120.00  356
;
_diffrn_measurement_device 'three-circle diffractometer'
_diffrn_measurement_device_type 'Rigaku AFC HyPix-6000'
_diffrn_measurement_method '\w scans'
_diffrn_orient_matrix_type 'CrysAlisPro convention (1999,Acta A55,543-557)'
_diffrn_orient_matrix_UB_11 0.0140108000
_diffrn_orient_matrix_UB_12 -0.0041859000
_diffrn_orient_matrix_UB_13 -0.0387284000
_diffrn_orient_matrix_UB_21 0.0629365000
_diffrn_orient_matrix_UB_22 0.0125151000
_diffrn_orient_matrix_UB_23 0.0191280000
_diffrn_orient_matrix_UB_31 -0.0029711000
_diffrn_orient_matrix_UB_32 -0.0512163000
_diffrn_orient_matrix_UB_33 0.0032326000
_diffrn_radiation_monochromator 'multi-layer mirror optics'
_diffrn_radiation_probe x-ray
_diffrn_radiation_type 'Mo K\a'
_diffrn_radiation_wavelength 0.71073
_diffrn_reflns_av_R_equivalents 0.0328
_diffrn_reflns_av_unetI/netI 0.0311
_diffrn_reflns_Laue_measured_fraction_full 0.999
_diffrn_reflns_Laue_measured_fraction_max 0.999
_diffrn_reflns_limit_h_max 15
_diffrn_reflns_limit_h_min -14
_diffrn_reflns_limit_k_max 18
_diffrn_reflns_limit_k_min -17
_diffrn_reflns_limit_l_max 21
_diffrn_reflns_limit_l_min -21
_diffrn_reflns_number 44915
_diffrn_reflns_point_group_measured_fraction_full 0.999
_diffrn_reflns_point_group_measured_fraction_max 0.999
_diffrn_reflns_theta_full 25.242
_diffrn_reflns_theta_max 27.484
_diffrn_reflns_theta_min 2.071
_diffrn_source 'rotating anode X-ray generator'
_diffrn_source_type FR-E+
_exptl_absorpt_coefficient_mu 0.215
_exptl_absorpt_correction_T_max 1.000
_exptl_absorpt_correction_T_min 0.813
_exptl_absorpt_correction_type gaussian
_exptl_absorpt_process_details
;
CrysAlisPro 1.171.40.67a (Rigaku Oxford Diffraction, 2019)
Numerical absorption correction based on gaussian integration over
			a multifaceted crystal model
Empirical absorption correction using spherical harmonics,
 implemented in SCALE3 ABSPACK scaling algorithm.
;
_exptl_crystal_colour blue
_exptl_crystal_colour_primary blue
_exptl_crystal_density_diffrn 1.248
_exptl_crystal_description prism
_exptl_crystal_F_000 1020
_exptl_crystal_size_max 0.263
_exptl_crystal_size_mid 0.125
_exptl_crystal_size_min 0.11
_refine_diff_density_max 0.653
_refine_diff_density_min -0.906
_refine_diff_density_rms 0.064
_refine_ls_extinction_method none
_refine_ls_goodness_of_fit_ref 1.064
_refine_ls_hydrogen_treatment constr
_refine_ls_matrix_type full
_refine_ls_number_parameters 634
_refine_ls_number_reflns 11784
_refine_ls_number_restraints 0
_refine_ls_restrained_S_all 1.064
_refine_ls_R_factor_all 0.0568
_refine_ls_R_factor_gt 0.0464
_refine_ls_shift/su_max 0.001
_refine_ls_shift/su_mean 0.000
_refine_ls_structure_factor_coef Fsqd
_refine_ls_weighting_details 'w=1/[\s^2^(Fo^2^)+(0.0663P)^2^+1.9235P] where P=(Fo^2^+2Fc^2^)/3'
_refine_ls_weighting_scheme calc
_refine_ls_wR_factor_gt 0.1257
_refine_ls_wR_factor_ref 0.1329
_reflns_Friedel_coverage 0.000
_reflns_number_gt 9808
_reflns_number_total 11784
_reflns_threshold_expression 'I > 2\s(I)'
_cod_data_source_file d0sc04699j2.cif
_cod_data_source_block TBP5
_cod_depositor_comments
;Adding full bibliography for 1559358--1559359.cif.

 Adding full bibliography for 1559358--1559359.cif.
;
_cod_database_code 1559359
_shelx_shelxl_version_number 2018/3
_chemical_oxdiff_formula 'C11 H10 N O'
_chemical_oxdiff_usercomment '100K TBP-MT_1'
_shelx_space_group_comment
;
The symmetry employed for this shelxl refinement is uniquely defined
by the following loop, which should always be used as a source of
symmetry information in preference to the above space-group names.
They are only intended as comments.
;
_shelx_estimated_absorpt_t_max 0.977
_shelx_estimated_absorpt_t_min 0.946
_reflns_odcompleteness_completeness 99.92
_reflns_odcompleteness_iscentric 1
_reflns_odcompleteness_theta 27.42
_olex2_refinement_description
;
1. Fixed Uiso
 At 1.2 times of:
  All C(H) groups, All C(H,H) groups
 At 1.5 times of:
  All C(H,H,H) groups
2.a Secondary CH2 refined with riding coordinates:
 C65(H65A,H65B)
2.b Aromatic/amide H refined with riding coordinates:
 C4(H4), C5(H5), C6(H6), C7(H7), C13(H13), C14(H14), C15(H15), C16(H16),
 C21(H21), C23(H23), C36(H36), C37(H37), C38(H38), C39(H39), C45(H45), C46(H46),
  C47(H47), C48(H48), C53(H53), C55(H55)
2.c Idealised Me refined as rotating group:
 C25(H25A,H25B,H25C), C26(H26A,H26B,H26C), C27(H27A,H27B,H27C), C30(H30A,H30B,
 H30C), C31(H31A,H31B,H31C), C32(H32A,H32B,H32C), C57(H57A,H57B,H57C), C58(H58A,
 H58B,H58C), C59(H59A,H59B,H59C), C62(H62A,H62B,H62C), C63(H63A,H63B,H63C),
 C64(H64A,H64B,H64C)
;
_olex2_submission_special_instructions 'No special instructions were received'
_oxdiff_exptl_absorpt_empirical_details
;
Empirical correction (ABSPACK) includes:
- Absorption correction using spherical harmonics
- Frame scaling
;
_oxdiff_exptl_absorpt_empirical_full_max 1.149
_oxdiff_exptl_absorpt_empirical_full_min 0.895

loop_
_space_group_symop_operation_xyz
'x, y, z'
'-x, -y, -z'

loop_
_atom_site_label
_atom_site_type_symbol
_atom_site_fract_x
_atom_site_fract_y
_atom_site_fract_z
_atom_site_U_iso_or_equiv
_atom_site_adp_type
_atom_site_occupancy
_atom_site_site_symmetry_order
_atom_site_calc_flag
_atom_site_refinement_flags_posn
_atom_site_refinement_flags_adp
_atom_site_refinement_flags_occupancy
_atom_site_disorder_assembly
_atom_site_disorder_group
Cl1 Cl 0.27512(7) 0.58875(6) 1.11193(4) 0.05323(18) Uani 1 1 d . . . . .
Cl2 Cl 0.09877(5) 0.66818(4) 1.17616(3) 0.03558(13) Uani 1 1 d . . . . .
C65 C 0.2499(2) 0.65832(19) 1.19216(15) 0.0411(5) Uani 1 1 d . . . . .
H65A H 0.305347 0.726086 1.199547 0.049 Uiso 1 1 calc R U . . .
H65B H 0.269803 0.626861 1.243106 0.049 Uiso 1 1 calc R U . . .
Si1 Si 0.25353(4) 1.06364(3) 1.11863(3) 0.01467(11) Uani 1 1 d . . . . .
Si2 Si 0.16009(4) 0.22144(3) 0.45672(3) 0.01561(11) Uani 1 1 d . . . . .
C1 C 0.29106(14) 0.84821(11) 0.75700(9) 0.0113(3) Uani 1 1 d . . . . .
C2 C 0.32320(14) 0.87234(11) 0.68243(9) 0.0114(3) Uani 1 1 d . . . . .
C3 C 0.38683(14) 0.97156(12) 0.67680(9) 0.0123(3) Uani 1 1 d . . . . .
C4 C 0.45542(15) 0.99680(12) 0.61642(10) 0.0156(3) Uani 1 1 d . . . . .
H4 H 0.461571 0.945166 0.579907 0.019 Uiso 1 1 calc R U . . .
C5 C 0.51203(16) 1.09287(13) 0.60999(10) 0.0178(3) Uani 1 1 d . . . . .
H5 H 0.558873 1.107635 0.570304 0.021 Uiso 1 1 calc R U . . .
C6 C 0.50110(16) 1.17104(12) 0.66261(10) 0.0176(3) Uani 1 1 d . . . . .
H6 H 0.535660 1.238473 0.655532 0.021 Uiso 1 1 calc R U . . .
C7 C 0.44143(16) 1.14979(12) 0.72304(10) 0.0157(3) Uani 1 1 d . . . . .
H7 H 0.435940 1.203021 0.758239 0.019 Uiso 1 1 calc R U . . .
C8 C 0.38641(14) 1.04924(12) 0.73526(10) 0.0125(3) Uani 1 1 d . . . . .
C9 C 0.33183(14) 1.02709(12) 0.80151(9) 0.0118(3) Uani 1 1 d . . . . .
C10 C 0.29021(14) 0.92622(12) 0.81620(9) 0.0115(3) Uani 1 1 d . . . . .
C11 C 0.24449(14) 0.89695(12) 0.88584(9) 0.0124(3) Uani 1 1 d . . . . .
C12 C 0.19179(14) 0.79476(12) 0.89212(9) 0.0128(3) Uani 1 1 d . . . . .
C13 C 0.12975(16) 0.76562(13) 0.95506(10) 0.0162(3) Uani 1 1 d . . . . .
H13 H 0.127038 0.815131 0.994884 0.019 Uiso 1 1 calc R U . . .
C14 C 0.07452(16) 0.66854(14) 0.95917(11) 0.0196(4) Uani 1 1 d . . . . .
H14 H 0.033154 0.650998 1.001331 0.024 Uiso 1 1 calc R U . . .
C15 C 0.07831(16) 0.59383(13) 0.90124(11) 0.0194(4) Uani 1 1 d . . . . .
H15 H 0.037736 0.526292 0.903586 0.023 Uiso 1 1 calc R U . . .
C16 C 0.13984(16) 0.61803(12) 0.84195(10) 0.0158(3) Uani 1 1 d . . . . .
H16 H 0.142499 0.566631 0.803778 0.019 Uiso 1 1 calc R U . . .
C17 C 0.20056(14) 0.71871(12) 0.83562(9) 0.0124(3) Uani 1 1 d . . . . .
C18 C 0.26183(14) 0.74682(11) 0.77229(9) 0.0113(3) Uani 1 1 d . . . . .
C19 C 0.31345(14) 1.11105(11) 0.85140(9) 0.0116(3) Uani 1 1 d . . . . .
C20 C 0.40807(15) 1.17029(12) 0.91264(10) 0.0142(3) Uani 1 1 d . . . . .
C21 C 0.38614(16) 1.24880(12) 0.95596(10) 0.0171(3) Uani 1 1 d . . . . .
H21 H 0.450672 1.289891 0.997011 0.021 Uiso 1 1 calc R U . . .
C22 C 0.27310(17) 1.26901(12) 0.94113(11) 0.0186(3) Uani 1 1 d . . . . .
C23 C 0.18033(16) 1.20948(13) 0.88001(11) 0.0187(3) Uani 1 1 d . . . . .
H23 H 0.102289 1.222406 0.869242 0.022 Uiso 1 1 calc R U . . .
C24 C 0.19891(15) 1.13138(12) 0.83419(10) 0.0151(3) Uani 1 1 d . . . . .
C25 C 0.52935(16) 1.14707(14) 0.93530(11) 0.0214(4) Uani 1 1 d . . . . .
H25A H 0.520684 1.084680 0.961009 0.032 Uiso 1 1 calc R U . . .
H25B H 0.586864 1.201353 0.973649 0.032 Uiso 1 1 calc R U . . .
H25C H 0.559812 1.140005 0.886063 0.032 Uiso 1 1 calc R U . . .
C26 C 0.2505(2) 1.35380(14) 0.98956(13) 0.0280(4) Uani 1 1 d . . . . .
H26A H 0.325754 1.388550 1.029103 0.042 Uiso 1 1 calc R U . . .
H26B H 0.187091 1.327371 1.018612 0.042 Uiso 1 1 calc R U . . .
H26C H 0.223954 1.400537 0.952417 0.042 Uiso 1 1 calc R U . . .
C27 C 0.09637(16) 1.06889(14) 0.76808(11) 0.0218(4) Uani 1 1 d . . . . .
H27A H 0.121764 1.069304 0.716286 0.033 Uiso 1 1 calc R U . . .
H27B H 0.025390 1.096350 0.762496 0.033 Uiso 1 1 calc R U . . .
H27C H 0.075115 1.000290 0.782371 0.033 Uiso 1 1 calc R U . . .
C28 C 0.25088(15) 0.96480(12) 0.95364(10) 0.0136(3) Uani 1 1 d . . . . .
C29 C 0.25281(15) 1.00845(12) 1.01770(10) 0.0158(3) Uani 1 1 d . . . . .
C30 C 0.39520(17) 1.16386(14) 1.15693(11) 0.0236(4) Uani 1 1 d . . . . .
H30A H 0.464677 1.140820 1.147320 0.035 Uiso 1 1 calc R U . . .
H30B H 0.406227 1.180943 1.215603 0.035 Uiso 1 1 calc R U . . .
H30C H 0.389701 1.222863 1.128132 0.035 Uiso 1 1 calc R U . . .
C31 C 0.2503(2) 0.96327(15) 1.18836(12) 0.0290(4) Uani 1 1 d . . . . .
H31A H 0.181098 0.906214 1.164865 0.043 Uiso 1 1 calc R U . . .
H31B H 0.242144 0.988514 1.241553 0.043 Uiso 1 1 calc R U . . .
H31C H 0.326098 0.942287 1.195346 0.043 Uiso 1 1 calc R U . . .
C32 C 0.11441(18) 1.10922(15) 1.10881(13) 0.0270(4) Uani 1 1 d . . . . .
H32A H 0.117143 1.161935 1.072043 0.041 Uiso 1 1 calc R U . . .
H32B H 0.110227 1.135822 1.162668 0.041 Uiso 1 1 calc R U . . .
H32C H 0.042420 1.053959 1.086537 0.041 Uiso 1 1 calc R U . . .
C33 C 0.28187(14) 0.69477(11) 0.63627(9) 0.0110(3) Uani 1 1 d . . . . .
C34 C 0.28688(14) 0.79339(11) 0.61597(9) 0.0112(3) Uani 1 1 d . . . . .
C35 C 0.24734(14) 0.80856(12) 0.53267(9) 0.0120(3) Uani 1 1 d . . . . .
C36 C 0.21728(15) 0.89787(12) 0.50765(10) 0.0143(3) Uani 1 1 d . . . . .
H36 H 0.225052 0.950570 0.547972 0.017 Uiso 1 1 calc R U . . .
C37 C 0.17764(16) 0.90954(12) 0.42730(10) 0.0168(3) Uani 1 1 d . . . . .
H37 H 0.157554 0.969601 0.412421 0.020 Uiso 1 1 calc R U . . .
C38 C 0.16639(16) 0.83277(13) 0.36626(10) 0.0168(3) Uani 1 1 d . . . . .
H38 H 0.142062 0.842156 0.310259 0.020 Uiso 1 1 calc R U . . .
C39 C 0.19040(15) 0.74541(12) 0.38770(10) 0.0148(3) Uani 1 1 d . . . . .
H39 H 0.182395 0.694242 0.345997 0.018 Uiso 1 1 calc R U . . .
C40 C 0.22740(14) 0.72815(12) 0.47123(9) 0.0121(3) Uani 1 1 d . . . . .
C41 C 0.24406(14) 0.63431(12) 0.49159(9) 0.0111(3) Uani 1 1 d . . . . .
C42 C 0.26622(14) 0.61450(11) 0.57436(9) 0.0113(3) Uani 1 1 d . . . . .
C43 C 0.27234(14) 0.51883(12) 0.60011(10) 0.0121(3) Uani 1 1 d . . . . .
C44 C 0.31092(14) 0.50836(12) 0.68439(10) 0.0128(3) Uani 1 1 d . . . . .
C45 C 0.33593(16) 0.41804(12) 0.71172(10) 0.0165(3) Uani 1 1 d . . . . .
H45 H 0.320942 0.361861 0.673105 0.020 Uiso 1 1 calc R U . . .
C46 C 0.38095(17) 0.41125(13) 0.79231(11) 0.0201(4) Uani 1 1 d . . . . .
H46 H 0.396856 0.350550 0.809283 0.024 Uiso 1 1 calc R U . . .
C47 C 0.40401(17) 0.49375(13) 0.85058(10) 0.0195(4) Uani 1 1 d . . . . .
H47 H 0.440434 0.489912 0.906059 0.023 Uiso 1 1 calc R U . . .
C48 C 0.37428(16) 0.57894(12) 0.82763(10) 0.0160(3) Uani 1 1 d . . . . .
H48 H 0.387409 0.633126 0.867816 0.019 Uiso 1 1 calc R U . . .
C49 C 0.32380(14) 0.58825(12) 0.74434(10) 0.0128(3) Uani 1 1 d . . . . .
C50 C 0.29001(14) 0.67561(11) 0.71903(9) 0.0112(3) Uani 1 1 d . . . . .
C51 C 0.24657(15) 0.56209(11) 0.42430(9) 0.0120(3) Uani 1 1 d . . . . .
C52 C 0.14034(15) 0.50436(12) 0.37141(10) 0.0153(3) Uani 1 1 d . . . . .
C53 C 0.15028(17) 0.44261(13) 0.30754(10) 0.0191(3) Uani 1 1 d . . . . .
H53 H 0.078214 0.403389 0.271309 0.023 Uiso 1 1 calc R U . . .
C54 C 0.26238(18) 0.43644(13) 0.29501(10) 0.0204(4) Uani 1 1 d . . . . .
C55 C 0.36644(17) 0.49470(13) 0.34783(11) 0.0193(4) Uani 1 1 d . . . . .
H55 H 0.443740 0.491461 0.339784 0.023 Uiso 1 1 calc R U . . .
C56 C 0.36073(15) 0.55789(12) 0.41242(10) 0.0145(3) Uani 1 1 d . . . . .
C57 C 0.01714(16) 0.50554(15) 0.38408(12) 0.0246(4) Uani 1 1 d . . . . .
H57A H 0.013342 0.491733 0.440087 0.037 Uiso 1 1 calc R U . . .
H57B H -0.045308 0.454433 0.345532 0.037 Uiso 1 1 calc R U . . .
H57C H 0.002850 0.571240 0.374908 0.037 Uiso 1 1 calc R U . . .
C58 C 0.2704(2) 0.36802(16) 0.22583(12) 0.0335(5) Uani 1 1 d . . . . .
H58A H 0.347973 0.393262 0.210501 0.050 Uiso 1 1 calc R U . . .
H58B H 0.203054 0.365176 0.178814 0.050 Uiso 1 1 calc R U . . .
H58C H 0.265541 0.301038 0.243090 0.050 Uiso 1 1 calc R U . . .
C59 C 0.47484(15) 0.61968(14) 0.46889(11) 0.0195(4) Uani 1 1 d . . . . .
H59A H 0.467769 0.687962 0.477963 0.029 Uiso 1 1 calc R U . . .
H59B H 0.544230 0.620496 0.444535 0.029 Uiso 1 1 calc R U . . .
H59C H 0.487253 0.591063 0.521160 0.029 Uiso 1 1 calc R U . . .
C60 C 0.23690(15) 0.43015(12) 0.54542(10) 0.0129(3) Uani 1 1 d . . . . .
C61 C 0.20692(15) 0.34903(12) 0.50714(10) 0.0157(3) Uani 1 1 d . . . . .
C62 C 0.13467(18) 0.13964(13) 0.53944(12) 0.0223(4) Uani 1 1 d . . . . .
H62A H 0.212355 0.145448 0.578372 0.033 Uiso 1 1 calc R U . . .
H62B H 0.100279 0.070247 0.515587 0.033 Uiso 1 1 calc R U . . .
H62C H 0.078032 0.160266 0.567802 0.033 Uiso 1 1 calc R U . . .
C63 C 0.28280(18) 0.19587(14) 0.41073(12) 0.0246(4) Uani 1 1 d . . . . .
H63A H 0.315922 0.253354 0.383378 0.037 Uiso 1 1 calc R U . . .
H63B H 0.249341 0.136763 0.370852 0.037 Uiso 1 1 calc R U . . .
H63C H 0.347732 0.184016 0.453754 0.037 Uiso 1 1 calc R U . . .
C64 C 0.01929(18) 0.20479(15) 0.37590(12) 0.0258(4) Uani 1 1 d . . . . .
H64A H -0.039334 0.232022 0.397439 0.039 Uiso 1 1 calc R U . . .
H64B H -0.015899 0.133613 0.358053 0.039 Uiso 1 1 calc R U . . .
H64C H 0.038570 0.239922 0.329401 0.039 Uiso 1 1 calc R U . . .

loop_
_atom_site_aniso_label
_atom_site_aniso_U_11
_atom_site_aniso_U_22
_atom_site_aniso_U_33
_atom_site_aniso_U_23
_atom_site_aniso_U_13
_atom_site_aniso_U_12
Cl1 0.0586(4) 0.0672(4) 0.0467(4) 0.0138(3) 0.0147(3) 0.0366(4)
Cl2 0.0481(3) 0.0341(3) 0.0223(2) -0.0032(2) 0.0018(2) 0.0131(2)
C65 0.0415(13) 0.0371(12) 0.0367(12) 0.0022(10) -0.0030(10) 0.0059(10)
Si1 0.0205(2) 0.0139(2) 0.0111(2) -0.00082(17) 0.00586(17) 0.00552(18)
Si2 0.0183(2) 0.0099(2) 0.0176(2) -0.00286(17) 0.00448(18) 0.00226(17)
C1 0.0126(7) 0.0112(7) 0.0097(7) -0.0003(6) 0.0015(6) 0.0036(6)
C2 0.0136(7) 0.0111(7) 0.0105(7) -0.0003(6) 0.0027(6) 0.0053(6)
C3 0.0151(7) 0.0115(7) 0.0106(7) 0.0003(6) 0.0031(6) 0.0044(6)
C4 0.0192(8) 0.0152(8) 0.0127(7) -0.0009(6) 0.0056(6) 0.0037(6)
C5 0.0211(8) 0.0173(8) 0.0145(8) 0.0020(6) 0.0075(7) 0.0008(7)
C6 0.0214(8) 0.0116(7) 0.0177(8) 0.0016(6) 0.0053(7) -0.0004(6)
C7 0.0217(8) 0.0108(7) 0.0141(8) -0.0011(6) 0.0044(6) 0.0034(6)
C8 0.0146(7) 0.0106(7) 0.0123(7) -0.0002(6) 0.0022(6) 0.0043(6)
C9 0.0137(7) 0.0113(7) 0.0100(7) -0.0007(6) 0.0010(6) 0.0045(6)
C10 0.0130(7) 0.0122(7) 0.0099(7) 0.0003(6) 0.0022(6) 0.0052(6)
C11 0.0144(7) 0.0137(7) 0.0102(7) -0.0005(6) 0.0028(6) 0.0059(6)
C12 0.0140(7) 0.0142(8) 0.0098(7) 0.0008(6) 0.0015(6) 0.0042(6)
C13 0.0205(8) 0.0180(8) 0.0117(7) 0.0011(6) 0.0055(6) 0.0062(7)
C14 0.0232(9) 0.0223(9) 0.0147(8) 0.0051(7) 0.0087(7) 0.0042(7)
C15 0.0231(9) 0.0151(8) 0.0187(8) 0.0036(7) 0.0061(7) 0.0007(7)
C16 0.0208(8) 0.0127(8) 0.0126(7) 0.0006(6) 0.0032(6) 0.0027(6)
C17 0.0135(7) 0.0126(7) 0.0099(7) 0.0010(6) 0.0009(6) 0.0028(6)
C18 0.0126(7) 0.0112(7) 0.0090(7) -0.0005(6) 0.0005(6) 0.0029(6)
C19 0.0171(8) 0.0095(7) 0.0098(7) 0.0017(6) 0.0048(6) 0.0046(6)
C20 0.0197(8) 0.0118(7) 0.0117(7) 0.0024(6) 0.0039(6) 0.0047(6)
C21 0.0258(9) 0.0116(7) 0.0122(7) -0.0006(6) 0.0045(7) 0.0019(7)
C22 0.0301(9) 0.0127(8) 0.0170(8) 0.0020(6) 0.0116(7) 0.0078(7)
C23 0.0225(9) 0.0177(8) 0.0209(8) 0.0041(7) 0.0095(7) 0.0103(7)
C24 0.0188(8) 0.0146(8) 0.0135(7) 0.0031(6) 0.0050(6) 0.0060(6)
C25 0.0195(8) 0.0211(9) 0.0213(9) -0.0014(7) -0.0005(7) 0.0064(7)
C26 0.0421(12) 0.0181(9) 0.0296(10) -0.0026(8) 0.0176(9) 0.0115(8)
C27 0.0187(8) 0.0240(9) 0.0219(9) -0.0004(7) 0.0005(7) 0.0081(7)
C28 0.0154(7) 0.0124(7) 0.0132(7) 0.0025(6) 0.0035(6) 0.0038(6)
C29 0.0192(8) 0.0150(8) 0.0142(8) 0.0019(6) 0.0050(6) 0.0050(6)
C30 0.0228(9) 0.0249(9) 0.0202(9) -0.0034(7) 0.0035(7) 0.0034(7)
C31 0.0474(12) 0.0245(10) 0.0183(9) 0.0058(8) 0.0126(9) 0.0106(9)
C32 0.0255(10) 0.0276(10) 0.0307(10) -0.0032(8) 0.0105(8) 0.0098(8)
C33 0.0124(7) 0.0096(7) 0.0112(7) -0.0004(6) 0.0030(6) 0.0029(6)
C34 0.0141(7) 0.0099(7) 0.0109(7) 0.0003(6) 0.0043(6) 0.0042(6)
C35 0.0139(7) 0.0113(7) 0.0115(7) 0.0012(6) 0.0038(6) 0.0035(6)
C36 0.0182(8) 0.0114(7) 0.0142(8) -0.0001(6) 0.0046(6) 0.0052(6)
C37 0.0223(8) 0.0139(8) 0.0166(8) 0.0045(6) 0.0052(7) 0.0079(7)
C38 0.0228(8) 0.0181(8) 0.0102(7) 0.0033(6) 0.0032(6) 0.0065(7)
C39 0.0189(8) 0.0154(8) 0.0106(7) 0.0003(6) 0.0044(6) 0.0050(6)
C40 0.0133(7) 0.0118(7) 0.0114(7) 0.0002(6) 0.0035(6) 0.0031(6)
C41 0.0111(7) 0.0109(7) 0.0109(7) -0.0004(6) 0.0022(6) 0.0025(6)
C42 0.0122(7) 0.0109(7) 0.0110(7) -0.0005(6) 0.0027(6) 0.0038(6)
C43 0.0136(7) 0.0105(7) 0.0127(7) -0.0008(6) 0.0044(6) 0.0034(6)
C44 0.0150(7) 0.0106(7) 0.0136(7) 0.0018(6) 0.0045(6) 0.0036(6)
C45 0.0241(8) 0.0116(7) 0.0161(8) 0.0019(6) 0.0070(7) 0.0069(6)
C46 0.0315(10) 0.0142(8) 0.0187(8) 0.0055(7) 0.0075(7) 0.0114(7)
C47 0.0268(9) 0.0193(8) 0.0134(8) 0.0042(7) 0.0026(7) 0.0091(7)
C48 0.0211(8) 0.0136(8) 0.0126(7) 0.0013(6) 0.0025(6) 0.0045(6)
C49 0.0150(7) 0.0108(7) 0.0120(7) 0.0013(6) 0.0026(6) 0.0027(6)
C50 0.0128(7) 0.0093(7) 0.0107(7) -0.0001(6) 0.0016(6) 0.0023(6)
C51 0.0170(8) 0.0095(7) 0.0105(7) 0.0009(6) 0.0046(6) 0.0042(6)
C52 0.0188(8) 0.0149(8) 0.0119(7) 0.0008(6) 0.0036(6) 0.0037(6)
C53 0.0276(9) 0.0146(8) 0.0123(8) -0.0019(6) 0.0005(7) 0.0042(7)
C54 0.0372(10) 0.0151(8) 0.0130(8) 0.0010(6) 0.0087(7) 0.0119(7)
C55 0.0266(9) 0.0203(8) 0.0181(8) 0.0061(7) 0.0119(7) 0.0128(7)
C56 0.0193(8) 0.0137(7) 0.0137(7) 0.0051(6) 0.0068(6) 0.0074(6)
C57 0.0166(8) 0.0317(10) 0.0217(9) -0.0055(8) 0.0022(7) 0.0023(7)
C58 0.0560(14) 0.0293(11) 0.0217(10) -0.0051(8) 0.0132(9) 0.0210(10)
C59 0.0160(8) 0.0218(9) 0.0222(9) 0.0039(7) 0.0064(7) 0.0058(7)
C60 0.0157(7) 0.0121(7) 0.0126(7) 0.0029(6) 0.0042(6) 0.0056(6)
C61 0.0185(8) 0.0139(8) 0.0155(8) 0.0015(6) 0.0047(6) 0.0047(6)
C62 0.0265(9) 0.0145(8) 0.0266(9) 0.0026(7) 0.0083(8) 0.0048(7)
C63 0.0266(9) 0.0171(8) 0.0303(10) -0.0063(7) 0.0107(8) 0.0037(7)
C64 0.0239(9) 0.0228(9) 0.0250(9) -0.0021(8) 0.0011(8) 0.0000(7)

loop_
_atom_type_symbol
_atom_type_description
_atom_type_scat_dispersion_real
_atom_type_scat_dispersion_imag
_atom_type_scat_source
C C 0.0033 0.0016 'International Tables Vol C Tables 4.2.6.8 and 6.1.1.4'
H H 0.0000 0.0000 'International Tables Vol C Tables 4.2.6.8 and 6.1.1.4'
Cl Cl 0.1484 0.1585 'International Tables Vol C Tables 4.2.6.8 and 6.1.1.4'
Si Si 0.0817 0.0704 'International Tables Vol C Tables 4.2.6.8 and 6.1.1.4'

loop_
_exptl_crystal_face_index_h
_exptl_crystal_face_index_k
_exptl_crystal_face_index_l
_exptl_crystal_face_perp_dist
10 -15 10 0.0651
-12 1 -11 0.0420
0 -17 13 0.0637
0 16 -14 0.0443
-5 2 23 0.0960
14 -1 -16 0.0720
-15 1 -2 0.0615
6 1 -23 0.0726
16 0 -1 0.0526

loop_
_geom_angle_atom_site_label_1
_geom_angle_atom_site_label_2
_geom_angle_atom_site_label_3
_geom_angle
_geom_angle_site_symmetry_1
_geom_angle_site_symmetry_3
_geom_angle_publ_flag
Cl1 C65 Cl2 113.09(13) . . ?
Cl1 C65 H65A 109.0 . . ?
Cl1 C65 H65B 109.0 . . ?
Cl2 C65 H65A 109.0 . . ?
Cl2 C65 H65B 109.0 . . ?
H65A C65 H65B 107.8 . . ?
C29 Si1 C30 109.58(8) . . ?
C29 Si1 C31 107.36(8) . . ?
C29 Si1 C32 107.80(9) . . ?
C30 Si1 C31 108.96(10) . . ?
C30 Si1 C32 112.77(9) . . ?
C32 Si1 C31 110.22(10) . . ?
C61 Si2 C62 105.13(8) . . ?
C61 Si2 C63 110.05(8) . . ?
C61 Si2 C64 109.82(8) . . ?
C63 Si2 C62 110.68(9) . . ?
C64 Si2 C62 111.57(9) . . ?
C64 Si2 C63 109.51(9) . . ?
C2 C1 C10 120.15(14) . . ?
C18 C1 C2 118.74(14) . . ?
C18 C1 C10 121.11(14) . . ?
C1 C2 C34 117.41(14) . . ?
C3 C2 C1 118.61(14) . . ?
C3 C2 C34 123.98(14) . . ?
C2 C3 C4 122.45(14) . . ?
C2 C3 C8 119.10(14) . . ?
C4 C3 C8 118.41(14) . . ?
C3 C4 H4 119.2 . . ?
C5 C4 C3 121.60(15) . . ?
C5 C4 H4 119.2 . . ?
C4 C5 H5 120.0 . . ?
C4 C5 C6 119.90(15) . . ?
C6 C5 H5 120.0 . . ?
C5 C6 H6 119.9 . . ?
C7 C6 C5 120.17(15) . . ?
C7 C6 H6 119.9 . . ?
C6 C7 H7 119.1 . . ?
C6 C7 C8 121.83(15) . . ?
C8 C7 H7 119.1 . . ?
C3 C8 C7 117.55(14) . . ?
C9 C8 C3 120.79(14) . . ?
C9 C8 C7 121.65(14) . . ?
C8 C9 C10 119.62(14) . . ?
C8 C9 C19 118.35(14) . . ?
C10 C9 C19 121.93(14) . . ?
C9 C10 C1 118.83(14) . . ?
C9 C10 C11 123.61(14) . . ?
C11 C10 C1 117.54(14) . . ?
C12 C11 C10 120.51(14) . . ?
C12 C11 C28 115.70(14) . . ?
C28 C11 C10 123.77(15) . . ?
C11 C12 C13 121.10(15) . . ?
C11 C12 C17 120.51(14) . . ?
C17 C12 C13 118.39(15) . . ?
C12 C13 H13 119.3 . . ?
C14 C13 C12 121.36(16) . . ?
C14 C13 H13 119.3 . . ?
C13 C14 H14 119.9 . . ?
C13 C14 C15 120.29(16) . . ?
C15 C14 H14 119.9 . . ?
C14 C15 H15 119.9 . . ?
C16 C15 C14 120.21(16) . . ?
C16 C15 H15 119.9 . . ?
C15 C16 H16 119.2 . . ?
C15 C16 C17 121.64(16) . . ?
C17 C16 H16 119.2 . . ?
C16 C17 C12 117.99(14) . . ?
C18 C17 C12 118.95(14) . . ?
C18 C17 C16 122.91(15) . . ?
C1 C18 C17 119.16(14) . . ?
C1 C18 C50 117.65(14) . . ?
C17 C18 C50 123.10(14) . . ?
C20 C19 C9 121.42(14) . . ?
C20 C19 C24 120.15(15) . . ?
C24 C19 C9 118.41(14) . . ?
C19 C20 C25 121.28(15) . . ?
C21 C20 C19 118.80(15) . . ?
C21 C20 C25 119.83(15) . . ?
C20 C21 H21 119.0 . . ?
C22 C21 C20 122.04(16) . . ?
C22 C21 H21 119.0 . . ?
C21 C22 C23 118.33(16) . . ?
C21 C22 C26 121.31(17) . . ?
C23 C22 C26 120.36(17) . . ?
C22 C23 H23 119.2 . . ?
C22 C23 C24 121.53(16) . . ?
C24 C23 H23 119.2 . . ?
C19 C24 C27 120.86(15) . . ?
C23 C24 C19 119.13(16) . . ?
C23 C24 C27 120.00(16) . . ?
C20 C25 H25A 109.5 . . ?
C20 C25 H25B 109.5 . . ?
C20 C25 H25C 109.5 . . ?
H25A C25 H25B 109.5 . . ?
H25A C25 H25C 109.5 . . ?
H25B C25 H25C 109.5 . . ?
C22 C26 H26A 109.5 . . ?
C22 C26 H26B 109.5 . . ?
C22 C26 H26C 109.5 . . ?
H26A C26 H26B 109.5 . . ?
H26A C26 H26C 109.5 . . ?
H26B C26 H26C 109.5 . . ?
C24 C27 H27A 109.5 . . ?
C24 C27 H27B 109.5 . . ?
C24 C27 H27C 109.5 . . ?
H27A C27 H27B 109.5 . . ?
H27A C27 H27C 109.5 . . ?
H27B C27 H27C 109.5 . . ?
C29 C28 C11 169.25(17) . . ?
C28 C29 Si1 174.78(15) . . ?
Si1 C30 H30A 109.5 . . ?
Si1 C30 H30B 109.5 . . ?
Si1 C30 H30C 109.5 . . ?
H30A C30 H30B 109.5 . . ?
H30A C30 H30C 109.5 . . ?
H30B C30 H30C 109.5 . . ?
Si1 C31 H31A 109.5 . . ?
Si1 C31 H31B 109.5 . . ?
Si1 C31 H31C 109.5 . . ?
H31A C31 H31B 109.5 . . ?
H31A C31 H31C 109.5 . . ?
H31B C31 H31C 109.5 . . ?
Si1 C32 H32A 109.5 . . ?
Si1 C32 H32B 109.5 . . ?
Si1 C32 H32C 109.5 . . ?
H32A C32 H32B 109.5 . . ?
H32A C32 H32C 109.5 . . ?
H32B C32 H32C 109.5 . . ?
C34 C33 C42 121.16(14) . . ?
C34 C33 C50 118.69(14) . . ?
C50 C33 C42 120.14(14) . . ?
C33 C34 C2 117.65(14) . . ?
C33 C34 C35 118.64(14) . . ?
C35 C34 C2 123.52(14) . . ?
C34 C35 C36 123.07(14) . . ?
C34 C35 C40 118.79(14) . . ?
C36 C35 C40 117.95(14) . . ?
C35 C36 H36 119.2 . . ?
C37 C36 C35 121.69(15) . . ?
C37 C36 H36 119.2 . . ?
C36 C37 H37 119.9 . . ?
C36 C37 C38 120.23(15) . . ?
C38 C37 H37 119.9 . . ?
C37 C38 H38 120.1 . . ?
C39 C38 C37 119.85(15) . . ?
C39 C38 H38 120.1 . . ?
C38 C39 H39 119.0 . . ?
C38 C39 C40 121.93(15) . . ?
C40 C39 H39 119.0 . . ?
C35 C40 C39 118.05(14) . . ?
C41 C40 C35 121.46(14) . . ?
C41 C40 C39 120.49(14) . . ?
C40 C41 C42 119.80(14) . . ?
C40 C41 C51 117.63(14) . . ?
C42 C41 C51 122.41(14) . . ?
C41 C42 C33 118.31(14) . . ?
C41 C42 C43 123.66(14) . . ?
C43 C42 C33 118.02(14) . . ?
C44 C43 C42 119.96(14) . . ?
C44 C43 C60 116.67(14) . . ?
C60 C43 C42 123.33(14) . . ?
C43 C44 C45 121.65(15) . . ?
C43 C44 C49 120.19(14) . . ?
C49 C44 C45 118.15(14) . . ?
C44 C45 H45 119.5 . . ?
C46 C45 C44 121.06(16) . . ?
C46 C45 H45 119.5 . . ?
C45 C46 H46 119.8 . . ?
C45 C46 C47 120.38(15) . . ?
C47 C46 H46 119.8 . . ?
C46 C47 H47 119.9 . . ?
C48 C47 C46 120.23(16) . . ?
C48 C47 H47 119.9 . . ?
C47 C48 H48 119.4 . . ?
C47 C48 C49 121.15(16) . . ?
C49 C48 H48 119.4 . . ?
C44 C49 C48 118.60(14) . . ?
C50 C49 C44 119.12(14) . . ?
C50 C49 C48 122.24(15) . . ?
C33 C50 C18 117.28(14) . . ?
C33 C50 C49 118.59(14) . . ?
C49 C50 C18 124.12(14) . . ?
C52 C51 C41 122.16(14) . . ?
C52 C51 C56 120.31(15) . . ?
C56 C51 C41 117.42(14) . . ?
C51 C52 C57 121.32(15) . . ?
C53 C52 C51 118.76(16) . . ?
C53 C52 C57 119.89(16) . . ?
C52 C53 H53 119.0 . . ?
C52 C53 C54 121.98(16) . . ?
C54 C53 H53 119.0 . . ?
C53 C54 C58 120.84(18) . . ?
C55 C54 C53 118.31(16) . . ?
C55 C54 C58 120.85(18) . . ?
C54 C55 H55 119.2 . . ?
C54 C55 C56 121.64(16) . . ?
C56 C55 H55 119.2 . . ?
C51 C56 C59 120.52(15) . . ?
C55 C56 C51 119.00(16) . . ?
C55 C56 C59 120.49(15) . . ?
C52 C57 H57A 109.5 . . ?
C52 C57 H57B 109.5 . . ?
C52 C57 H57C 109.5 . . ?
H57A C57 H57B 109.5 . . ?
H57A C57 H57C 109.5 . . ?
H57B C57 H57C 109.5 . . ?
C54 C58 H58A 109.5 . . ?
C54 C58 H58B 109.5 . . ?
C54 C58 H58C 109.5 . . ?
H58A C58 H58B 109.5 . . ?
H58A C58 H58C 109.5 . . ?
H58B C58 H58C 109.5 . . ?
C56 C59 H59A 109.5 . . ?
C56 C59 H59B 109.5 . . ?
C56 C59 H59C 109.5 . . ?
H59A C59 H59B 109.5 . . ?
H59A C59 H59C 109.5 . . ?
H59B C59 H59C 109.5 . . ?
C61 C60 C43 172.29(17) . . ?
C60 C61 Si2 175.35(15) . . ?
Si2 C62 H62A 109.5 . . ?
Si2 C62 H62B 109.5 . . ?
Si2 C62 H62C 109.5 . . ?
H62A C62 H62B 109.5 . . ?
H62A C62 H62C 109.5 . . ?
H62B C62 H62C 109.5 . . ?
Si2 C63 H63A 109.5 . . ?
Si2 C63 H63B 109.5 . . ?
Si2 C63 H63C 109.5 . . ?
H63A C63 H63B 109.5 . . ?
H63A C63 H63C 109.5 . . ?
H63B C63 H63C 109.5 . . ?
Si2 C64 H64A 109.5 . . ?
Si2 C64 H64B 109.5 . . ?
Si2 C64 H64C 109.5 . . ?
H64A C64 H64B 109.5 . . ?
H64A C64 H64C 109.5 . . ?
H64B C64 H64C 109.5 . . ?

loop_
_geom_bond_atom_site_label_1
_geom_bond_atom_site_label_2
_geom_bond_distance
_geom_bond_site_symmetry_2
_geom_bond_publ_flag
Cl1 C65 1.744(3) . ?
Cl2 C65 1.762(3) . ?
C65 H65A 0.9900 . ?
C65 H65B 0.9900 . ?
Si1 C29 1.8316(17) . ?
Si1 C30 1.851(2) . ?
Si1 C31 1.8632(19) . ?
Si1 C32 1.856(2) . ?
Si2 C61 1.8325(17) . ?
Si2 C62 1.8663(19) . ?
Si2 C63 1.8620(19) . ?
Si2 C64 1.851(2) . ?
C1 C2 1.419(2) . ?
C1 C10 1.443(2) . ?
C1 C18 1.416(2) . ?
C2 C3 1.417(2) . ?
C2 C34 1.448(2) . ?
C3 C4 1.429(2) . ?
C3 C8 1.430(2) . ?
C4 H4 0.9500 . ?
C4 C5 1.359(2) . ?
C5 H5 0.9500 . ?
C5 C6 1.418(2) . ?
C6 H6 0.9500 . ?
C6 C7 1.356(2) . ?
C7 H7 0.9500 . ?
C7 C8 1.433(2) . ?
C8 C9 1.410(2) . ?
C9 C10 1.420(2) . ?
C9 C19 1.491(2) . ?
C10 C11 1.426(2) . ?
C11 C12 1.423(2) . ?
C11 C28 1.425(2) . ?
C12 C13 1.428(2) . ?
C12 C17 1.427(2) . ?
C13 H13 0.9500 . ?
C13 C14 1.359(2) . ?
C14 H14 0.9500 . ?
C14 C15 1.408(3) . ?
C15 H15 0.9500 . ?
C15 C16 1.359(2) . ?
C16 H16 0.9500 . ?
C16 C17 1.427(2) . ?
C17 C18 1.425(2) . ?
C18 C50 1.448(2) . ?
C19 C20 1.397(2) . ?
C19 C24 1.403(2) . ?
C20 C21 1.390(2) . ?
C20 C25 1.498(2) . ?
C21 H21 0.9500 . ?
C21 C22 1.385(3) . ?
C22 C23 1.387(3) . ?
C22 C26 1.510(2) . ?
C23 H23 0.9500 . ?
C23 C24 1.389(2) . ?
C24 C27 1.503(2) . ?
C25 H25A 0.9800 . ?
C25 H25B 0.9800 . ?
C25 H25C 0.9800 . ?
C26 H26A 0.9800 . ?
C26 H26B 0.9800 . ?
C26 H26C 0.9800 . ?
C27 H27A 0.9800 . ?
C27 H27B 0.9800 . ?
C27 H27C 0.9800 . ?
C28 C29 1.207(2) . ?
C30 H30A 0.9800 . ?
C30 H30B 0.9800 . ?
C30 H30C 0.9800 . ?
C31 H31A 0.9800 . ?
C31 H31B 0.9800 . ?
C31 H31C 0.9800 . ?
C32 H32A 0.9800 . ?
C32 H32B 0.9800 . ?
C32 H32C 0.9800 . ?
C33 C34 1.418(2) . ?
C33 C42 1.442(2) . ?
C33 C50 1.419(2) . ?
C34 C35 1.423(2) . ?
C35 C36 1.427(2) . ?
C35 C40 1.428(2) . ?
C36 H36 0.9500 . ?
C36 C37 1.364(2) . ?
C37 H37 0.9500 . ?
C37 C38 1.410(2) . ?
C38 H38 0.9500 . ?
C38 C39 1.358(2) . ?
C39 H39 0.9500 . ?
C39 C40 1.430(2) . ?
C40 C41 1.411(2) . ?
C41 C42 1.415(2) . ?
C41 C51 1.490(2) . ?
C42 C43 1.430(2) . ?
C43 C44 1.420(2) . ?
C43 C60 1.423(2) . ?
C44 C45 1.430(2) . ?
C44 C49 1.424(2) . ?
C45 H45 0.9500 . ?
C45 C46 1.363(2) . ?
C46 H46 0.9500 . ?
C46 C47 1.409(2) . ?
C47 H47 0.9500 . ?
C47 C48 1.361(2) . ?
C48 H48 0.9500 . ?
C48 C49 1.426(2) . ?
C49 C50 1.420(2) . ?
C51 C52 1.396(2) . ?
C51 C56 1.401(2) . ?
C52 C53 1.388(2) . ?
C52 C57 1.499(2) . ?
C53 H53 0.9500 . ?
C53 C54 1.388(3) . ?
C54 C55 1.383(3) . ?
C54 C58 1.504(2) . ?
C55 H55 0.9500 . ?
C55 C56 1.390(2) . ?
C56 C59 1.496(2) . ?
C57 H57A 0.9800 . ?
C57 H57B 0.9800 . ?
C57 H57C 0.9800 . ?
C58 H58A 0.9800 . ?
C58 H58B 0.9800 . ?
C58 H58C 0.9800 . ?
C59 H59A 0.9800 . ?
C59 H59B 0.9800 . ?
C59 H59C 0.9800 . ?
C60 C61 1.206(2) . ?
C62 H62A 0.9800 . ?
C62 H62B 0.9800 . ?
C62 H62C 0.9800 . ?
C63 H63A 0.9800 . ?
C63 H63B 0.9800 . ?
C63 H63C 0.9800 . ?
C64 H64A 0.9800 . ?
C64 H64B 0.9800 . ?
C64 H64C 0.9800 . ?

loop_
_geom_torsion_atom_site_label_1
_geom_torsion_atom_site_label_2
_geom_torsion_atom_site_label_3
_geom_torsion_atom_site_label_4
_geom_torsion
_geom_torsion_site_symmetry_1
_geom_torsion_site_symmetry_2
_geom_torsion_site_symmetry_3
_geom_torsion_site_symmetry_4
_geom_torsion_publ_flag
C1 C2 C3 C4 159.99(15) . . . . ?
C1 C2 C3 C8 -17.7(2) . . . . ?
C1 C2 C34 C33 -32.1(2) . . . . ?
C1 C2 C34 C35 142.85(16) . . . . ?
C1 C10 C11 C12 -5.6(2) . . . . ?
C1 C10 C11 C28 172.51(15) . . . . ?
C1 C18 C50 C33 -32.8(2) . . . . ?
C1 C18 C50 C49 147.79(16) . . . . ?
C2 C1 C10 C9 -5.3(2) . . . . ?
C2 C1 C10 C11 173.31(14) . . . . ?
C2 C1 C18 C17 -164.25(14) . . . . ?
C2 C1 C18 C50 12.3(2) . . . . ?
C2 C3 C4 C5 177.44(16) . . . . ?
C2 C3 C8 C7 -173.99(15) . . . . ?
C2 C3 C8 C9 5.0(2) . . . . ?
C2 C34 C35 C36 -12.4(2) . . . . ?
C2 C34 C35 C40 172.69(14) . . . . ?
C3 C2 C34 C33 148.77(15) . . . . ?
C3 C2 C34 C35 -36.2(2) . . . . ?
C3 C4 C5 C6 -1.7(3) . . . . ?
C3 C8 C9 C10 7.8(2) . . . . ?
C3 C8 C9 C19 -168.78(14) . . . . ?
C4 C3 C8 C7 8.2(2) . . . . ?
C4 C3 C8 C9 -172.85(15) . . . . ?
C4 C5 C6 C7 4.6(3) . . . . ?
C5 C6 C7 C8 -0.9(3) . . . . ?
C6 C7 C8 C3 -5.5(2) . . . . ?
C6 C7 C8 C9 175.53(16) . . . . ?
C7 C8 C9 C10 -173.25(15) . . . . ?
C7 C8 C9 C19 10.1(2) . . . . ?
C8 C3 C4 C5 -4.8(2) . . . . ?
C8 C9 C10 C1 -7.6(2) . . . . ?
C8 C9 C10 C11 173.87(15) . . . . ?
C8 C9 C19 C20 -81.03(19) . . . . ?
C8 C9 C19 C24 97.38(18) . . . . ?
C9 C10 C11 C12 172.95(15) . . . . ?
C9 C10 C11 C28 -9.0(2) . . . . ?
C9 C19 C20 C21 178.65(14) . . . . ?
C9 C19 C20 C25 -4.9(2) . . . . ?
C9 C19 C24 C23 -179.89(14) . . . . ?
C9 C19 C24 C27 1.1(2) . . . . ?
C10 C1 C2 C3 18.0(2) . . . . ?
C10 C1 C2 C34 -161.15(14) . . . . ?
C10 C1 C18 C17 16.7(2) . . . . ?
C10 C1 C18 C50 -166.82(14) . . . . ?
C10 C9 C19 C20 102.44(19) . . . . ?
C10 C9 C19 C24 -79.16(19) . . . . ?
C10 C11 C12 C13 -170.68(15) . . . . ?
C10 C11 C12 C17 9.7(2) . . . . ?
C10 C11 C28 C29 -162.3(9) . . . . ?
C11 C12 C13 C14 176.99(16) . . . . ?
C11 C12 C17 C16 -176.37(15) . . . . ?
C11 C12 C17 C18 -0.6(2) . . . . ?
C12 C11 C28 C29 15.9(10) . . . . ?
C12 C13 C14 C15 0.6(3) . . . . ?
C12 C17 C18 C1 -12.3(2) . . . . ?
C12 C17 C18 C50 171.35(14) . . . . ?
C13 C12 C17 C16 4.0(2) . . . . ?
C13 C12 C17 C18 179.75(15) . . . . ?
C13 C14 C15 C16 1.6(3) . . . . ?
C14 C15 C16 C17 -0.9(3) . . . . ?
C15 C16 C17 C12 -2.0(2) . . . . ?
C15 C16 C17 C18 -177.53(16) . . . . ?
C16 C17 C18 C1 163.19(15) . . . . ?
C16 C17 C18 C50 -13.1(2) . . . . ?
C17 C12 C13 C14 -3.4(2) . . . . ?
C17 C18 C50 C33 143.56(15) . . . . ?
C17 C18 C50 C49 -35.8(2) . . . . ?
C18 C1 C2 C3 -161.12(14) . . . . ?
C18 C1 C2 C34 19.7(2) . . . . ?
C18 C1 C10 C9 173.79(14) . . . . ?
C18 C1 C10 C11 -7.6(2) . . . . ?
C19 C9 C10 C1 168.87(14) . . . . ?
C19 C9 C10 C11 -9.6(2) . . . . ?
C19 C20 C21 C22 1.0(2) . . . . ?
C20 C19 C24 C23 -1.5(2) . . . . ?
C20 C19 C24 C27 179.54(15) . . . . ?
C20 C21 C22 C23 -1.1(3) . . . . ?
C20 C21 C22 C26 179.18(16) . . . . ?
C21 C22 C23 C24 -0.1(3) . . . . ?
C22 C23 C24 C19 1.4(2) . . . . ?
C22 C23 C24 C27 -179.60(16) . . . . ?
C24 C19 C20 C21 0.3(2) . . . . ?
C24 C19 C20 C25 176.76(15) . . . . ?
C25 C20 C21 C22 -175.49(16) . . . . ?
C26 C22 C23 C24 179.58(16) . . . . ?
C28 C11 C12 C13 11.1(2) . . . . ?
C28 C11 C12 C17 -168.51(14) . . . . ?
C33 C34 C35 C36 162.53(15) . . . . ?
C33 C34 C35 C40 -12.4(2) . . . . ?
C33 C42 C43 C44 -9.3(2) . . . . ?
C33 C42 C43 C60 168.19(15) . . . . ?
C34 C2 C3 C4 -20.9(2) . . . . ?
C34 C2 C3 C8 161.35(15) . . . . ?
C34 C33 C42 C41 -6.1(2) . . . . ?
C34 C33 C42 C43 174.79(14) . . . . ?
C34 C33 C50 C18 20.4(2) . . . . ?
C34 C33 C50 C49 -160.18(15) . . . . ?
C34 C35 C36 C37 -178.88(16) . . . . ?
C34 C35 C40 C39 -178.57(14) . . . . ?
C34 C35 C40 C41 1.1(2) . . . . ?
C35 C36 C37 C38 -0.6(3) . . . . ?
C35 C40 C41 C42 8.0(2) . . . . ?
C35 C40 C41 C51 -167.56(14) . . . . ?
C36 C35 C40 C39 6.3(2) . . . . ?
C36 C35 C40 C41 -174.07(15) . . . . ?
C36 C37 C38 C39 2.6(3) . . . . ?
C37 C38 C39 C40 -0.1(3) . . . . ?
C38 C39 C40 C35 -4.4(2) . . . . ?
C38 C39 C40 C41 175.90(16) . . . . ?
C39 C40 C41 C42 -172.38(15) . . . . ?
C39 C40 C41 C51 12.1(2) . . . . ?
C40 C35 C36 C37 -3.9(2) . . . . ?
C40 C41 C42 C33 -5.5(2) . . . . ?
C40 C41 C42 C43 173.65(15) . . . . ?
C40 C41 C51 C52 -80.2(2) . . . . ?
C40 C41 C51 C56 96.09(18) . . . . ?
C41 C42 C43 C44 171.59(15) . . . . ?
C41 C42 C43 C60 -10.9(2) . . . . ?
C41 C51 C52 C53 176.63(15) . . . . ?
C41 C51 C52 C57 -5.4(2) . . . . ?
C41 C51 C56 C55 -177.06(14) . . . . ?
C41 C51 C56 C59 3.6(2) . . . . ?
C42 C33 C34 C2 -169.74(14) . . . . ?
C42 C33 C34 C35 15.0(2) . . . . ?
C42 C33 C50 C18 -158.29(14) . . . . ?
C42 C33 C50 C49 21.1(2) . . . . ?
C42 C41 C51 C52 104.37(19) . . . . ?
C42 C41 C51 C56 -79.3(2) . . . . ?
C42 C43 C44 C45 -170.40(15) . . . . ?
C42 C43 C44 C49 10.6(2) . . . . ?
C43 C44 C45 C46 175.40(16) . . . . ?
C43 C44 C49 C48 -173.78(15) . . . . ?
C43 C44 C49 C50 4.1(2) . . . . ?
C44 C45 C46 C47 -0.1(3) . . . . ?
C44 C49 C50 C18 159.58(15) . . . . ?
C44 C49 C50 C33 -19.8(2) . . . . ?
C45 C44 C49 C48 7.2(2) . . . . ?
C45 C44 C49 C50 -174.94(15) . . . . ?
C45 C46 C47 C48 4.2(3) . . . . ?
C46 C47 C48 C49 -2.4(3) . . . . ?
C47 C48 C49 C44 -3.4(2) . . . . ?
C47 C48 C49 C50 178.85(16) . . . . ?
C48 C49 C50 C18 -22.6(2) . . . . ?
C48 C49 C50 C33 157.99(15) . . . . ?
C49 C44 C45 C46 -5.6(2) . . . . ?
C50 C33 C34 C2 11.6(2) . . . . ?
C50 C33 C34 C35 -163.66(14) . . . . ?
C50 C33 C42 C41 172.61(14) . . . . ?
C50 C33 C42 C43 -6.5(2) . . . . ?
C51 C41 C42 C33 169.86(14) . . . . ?
C51 C41 C42 C43 -11.0(2) . . . . ?
C51 C52 C53 C54 0.2(3) . . . . ?
C52 C51 C56 C55 -0.7(2) . . . . ?
C52 C51 C56 C59 179.95(15) . . . . ?
C52 C53 C54 C55 -0.6(3) . . . . ?
C52 C53 C54 C58 179.32(17) . . . . ?
C53 C54 C55 C56 0.3(3) . . . . ?
C54 C55 C56 C51 0.3(2) . . . . ?
C54 C55 C56 C59 179.68(16) . . . . ?
C56 C51 C52 C53 0.4(2) . . . . ?
C56 C51 C52 C57 178.41(16) . . . . ?
C57 C52 C53 C54 -177.79(17) . . . . ?
C58 C54 C55 C56 -179.58(17) . . . . ?
C60 C43 C44 C45 11.9(2) . . . . ?
C60 C43 C44 C49 -167.04(15) . . . . ?

loop_
_exptl_oxdiff_crystal_face_indexfrac_h
_exptl_oxdiff_crystal_face_indexfrac_k
_exptl_oxdiff_crystal_face_indexfrac_l
_exptl_oxdiff_crystal_face_x
_exptl_oxdiff_crystal_face_y
_exptl_oxdiff_crystal_face_z
9.6256 -15.2455 9.5561 -0.1714 0.5978 0.7831
-11.9032 0.6622 -11.4905 0.2755 -0.9606 -0.0357
0.2481 -16.6372 13.3230 -0.4429 0.0622 0.8944
-0.0655 16.3171 -13.9098 0.4695 -0.0660 -0.8805
-5.3649 2.3953 23.3573 -0.9898 0.1391 -0.0312
14.0772 -1.4296 -16.1546 0.8289 0.5591 -0.0208
-15.2732 0.7589 -2.0139 -0.1392 -0.9903 0.0000
6.4296 0.5755 -23.3420 0.9917 -0.0346 -0.1240
15.5491 0.1721 -0.6298 0.2415 0.9687 -0.0570
